data_4315245
loop_
_publ_author_name
'Elena V. Mutseneck'
'Susanne Bieller'
'Michael Bolte'
'Hans-Wolfram Lerner'
'Matthias Wagner'

_publ_section_title
;
 Fourth Generation Scorpionates: Coordination Behavior of a New Class of
 Conformationally Flexible Mixed-Donor (Pyrazol-1-yl)borates
;
_journal_name_full 'Inorganic Chemistry'
_journal_page_first 3540
_journal_page_last 3552
_journal_paper_doi 10.1021/ic100104t
_journal_volume 49
_journal_year 2010
_chemical_formula_sum 'C30 H38 B2 Br N7 O2 Zn'
_chemical_formula_weight 695.57
_chemical_name_systematic ?
_space_group_IT_number 2
_symmetry_cell_setting triclinic
_symmetry_space_group_name_Hall '-P 1'
_symmetry_space_group_name_H-M 'P -1'
_atom_sites_solution_hydrogens geom
_atom_sites_solution_primary direct
_atom_sites_solution_secondary difmap
_audit_creation_method SHELXL-97
_cell_angle_alpha 69.40(3)
_cell_angle_beta 63.85(3)
_cell_angle_gamma 62.23(3)
_cell_formula_units_Z 2
_cell_length_a 11.951(2)
_cell_length_b 12.826(3)
_cell_length_c 13.559(3)
_cell_measurement_reflns_used 21496
_cell_measurement_temperature 173(2)
_cell_measurement_theta_max 25.6
_cell_measurement_theta_min 3.5
_cell_volume 1622.4(8)
_computing_cell_refinement 'X-Area (Stoe & Cie, 2001)'
_computing_data_collection 'X-Area (Stoe & Cie, 2001)'
_computing_data_reduction 'X-Area (Stoe & Cie, 2001)'
_computing_molecular_graphics 'XP in SHELXTL-Plus (Sheldrick, 1991)'
_computing_publication_material SHELXL97
_computing_structure_refinement 'SHELXL97 (Sheldrick, 1997) '
_computing_structure_solution 'SHELXS97 (Sheldrick, 1990) '
_diffrn_ambient_temperature 173(2)
_diffrn_measured_fraction_theta_full 0.997
_diffrn_measured_fraction_theta_max 0.997
_diffrn_measurement_device_type 'STOE IPDS II two-circle-diffractometer'
_diffrn_measurement_method \w
_diffrn_radiation_monochromator graphite
_diffrn_radiation_source 'fine-focus sealed tube'
_diffrn_radiation_type MoK\a
_diffrn_radiation_wavelength 0.71073
_diffrn_reflns_av_R_equivalents 0.0913
_diffrn_reflns_av_sigmaI/netI 0.0789
_diffrn_reflns_limit_h_max 14
_diffrn_reflns_limit_h_min -14
_diffrn_reflns_limit_k_max 15
_diffrn_reflns_limit_k_min -15
_diffrn_reflns_limit_l_max 16
_diffrn_reflns_limit_l_min -16
_diffrn_reflns_number 22313
_diffrn_reflns_theta_full 25.00
_diffrn_reflns_theta_max 25.03
_diffrn_reflns_theta_min 3.41
_diffrn_standards_number 0
_exptl_absorpt_coefficient_mu 2.027
_exptl_absorpt_correction_T_max 0.6640
_exptl_absorpt_correction_T_min 0.5722
_exptl_absorpt_correction_type multi-scan
_exptl_absorpt_process_details 'MULABS (Spek, 2003; Blessing, 1995)'
_exptl_crystal_colour white
_exptl_crystal_density_diffrn 1.424
_exptl_crystal_density_method 'not measured'
_exptl_crystal_description block
_exptl_crystal_F_000 716
_exptl_crystal_size_max 0.31
_exptl_crystal_size_mid 0.28
_exptl_crystal_size_min 0.22
_refine_diff_density_max 1.265
_refine_diff_density_min -1.554
_refine_diff_density_rms 0.117
_refine_ls_extinction_method none
_refine_ls_goodness_of_fit_ref 1.081
_refine_ls_hydrogen_treatment mixed
_refine_ls_matrix_type full
_refine_ls_number_parameters 389
_refine_ls_number_reflns 5722
_refine_ls_number_restraints 0
_refine_ls_restrained_S_all 1.081
_refine_ls_R_factor_all 0.0806
_refine_ls_R_factor_gt 0.0689
_refine_ls_shift/su_max 0.000
_refine_ls_shift/su_mean 0.000
_refine_ls_structure_factor_coef Fsqd
_refine_ls_weighting_details 'calc w=1/[\s^2^(Fo^2^)+(0.0990P)^2^+4.6440P] where P=(Fo^2^+2Fc^2^)/3'
_refine_ls_weighting_scheme calc
_refine_ls_wR_factor_gt 0.1763
_refine_ls_wR_factor_ref 0.1941
_reflns_number_gt 4965
_reflns_number_total 5722
_reflns_threshold_expression I>2\s(I)
_cod_data_source_file ic100104t_si_002_05.cif
_cod_data_source_block wa854
_cod_depositor_comments
;
The following automatic conversions were performed:

'_symmetry_cell_setting' value 'Triclinic' changed to 'triclinic'
according to the built-in table from CIF Core dictionary named
'cif_core.dic' version 2.4.1 from 2010-06-29.

Automatic conversion script
Id: cif_fix_values 1646 2011-03-28 12:23:43Z adriana 
;
_cod_original_cell_volume 1622.4(6)
_cod_database_code 4315245

loop_
_symmetry_equiv_pos_as_xyz
'x, y, z'
'-x, -y, -z'

loop_
_atom_site_label
_atom_site_type_symbol
_atom_site_fract_x
_atom_site_fract_y
_atom_site_fract_z
_atom_site_U_iso_or_equiv
_atom_site_adp_type
_atom_site_occupancy
_atom_site_symmetry_multiplicity
_atom_site_calc_flag
_atom_site_refinement_flags
_atom_site_disorder_assembly
_atom_site_disorder_group
Zn1 Zn 0.60989(8) 0.87351(8) 0.39486(7) 0.0351(2) Uani 1 1 d . . .
Br1 Br 0.52011(8) 0.83219(8) 0.59268(7) 0.0427(2) Uani 1 1 d . . .
B1 B 0.6419(8) 0.7474(8) 0.2293(7) 0.0305(18) Uani 1 1 d . . .
B2 B 0.8625(8) 0.7224(8) 0.2423(7) 0.0294(17) Uani 1 1 d . . .
N1 N 0.7166(6) 0.7237(5) 0.3084(5) 0.0328(13) Uani 1 1 d . . .
C1 C 0.7061(8) 0.6176(8) 0.4003(6) 0.0380(17) Uani 1 1 d . . .
H1A H 0.7541 0.6060 0.4485 0.057 Uiso 1 1 calc R . .
H1B H 0.7458 0.5458 0.3678 0.057 Uiso 1 1 calc R . .
H1C H 0.6114 0.6317 0.4447 0.057 Uiso 1 1 calc R . .
N11 N 0.5028(6) 0.8538(6) 0.2580(6) 0.0355(15) Uani 1 1 d . . .
N12 N 0.4761(6) 0.9298(6) 0.3223(6) 0.0369(15) Uani 1 1 d . . .
C13 C 0.3538(8) 1.0114(8) 0.3280(7) 0.0416(19) Uani 1 1 d . . .
H13 H 0.3087 1.0751 0.3684 0.050 Uiso 1 1 calc R . .
C14 C 0.3016(8) 0.9909(9) 0.2675(8) 0.048(2) Uani 1 1 d . . .
H14 H 0.2168 1.0369 0.2573 0.057 Uiso 1 1 calc R . .
C15 C 0.3983(8) 0.8892(8) 0.2247(8) 0.045(2) Uani 1 1 d . . .
H15 H 0.3919 0.8512 0.1797 0.054 Uiso 1 1 calc R . .
N21 N 0.8851(6) 0.8173(6) 0.2740(6) 0.0380(16) Uani 1 1 d . . .
N22 N 0.7786(7) 0.9035(7) 0.3327(6) 0.0393(16) Uani 1 1 d . . .
C23 C 0.8305(9) 0.9748(8) 0.3402(8) 0.045(2) Uani 1 1 d . . .
H23 H 0.7795 1.0409 0.3780 0.054 Uiso 1 1 calc R . .
C24 C 0.9666(10) 0.9372(9) 0.2854(8) 0.049(2) Uani 1 1 d . . .
H24 H 1.0264 0.9714 0.2772 0.059 Uiso 1 1 calc R . .
C25 C 0.9975(9) 0.8381(10) 0.2444(9) 0.054(3) Uani 1 1 d . . .
H25 H 1.0846 0.7921 0.2020 0.065 Uiso 1 1 calc R . .
N31 N 0.7394(6) 0.7944(6) 0.1137(6) 0.0328(14) Uani 1 1 d . . .
N32 N 0.8578(6) 0.7731(6) 0.1203(6) 0.0352(15) Uani 1 1 d . . .
C33 C 0.9415(8) 0.7980(8) 0.0172(7) 0.043(2) Uani 1 1 d . . .
H33 H 1.0311 0.7901 -0.0008 0.051 Uiso 1 1 calc R . .
C34 C 0.8754(9) 0.8368(8) -0.0578(7) 0.047(2) Uani 1 1 d . . .
H34 H 0.9092 0.8615 -0.1365 0.057 Uiso 1 1 calc R . .
C35 C 0.7481(9) 0.8322(8) 0.0061(7) 0.0385(18) Uani 1 1 d . . .
H35 H 0.6791 0.8525 -0.0222 0.046 Uiso 1 1 calc R . .
C41 C 0.6222(7) 0.6355(7) 0.2185(6) 0.0324(16) Uani 1 1 d . . .
C42 C 0.7172(8) 0.5645(7) 0.1369(7) 0.0379(18) Uani 1 1 d . . .
H42 H 0.7930 0.5840 0.0853 0.046 Uiso 1 1 calc R . .
C43 C 0.7016(10) 0.4643(8) 0.1306(9) 0.051(2) Uani 1 1 d . . .
H43 H 0.7668 0.4175 0.0749 0.061 Uiso 1 1 calc R . .
C44 C 0.5918(11) 0.4339(9) 0.2052(9) 0.053(2) Uani 1 1 d . . .
H44 H 0.5826 0.3660 0.2009 0.064 Uiso 1 1 calc R . .
C45 C 0.4953(11) 0.5024(10) 0.2862(8) 0.054(2) Uani 1 1 d . . .
H45 H 0.4192 0.4828 0.3366 0.065 Uiso 1 1 calc R . .
C46 C 0.5118(8) 0.6015(8) 0.2925(7) 0.0431(19) Uani 1 1 d . . .
H46 H 0.4460 0.6474 0.3488 0.052 Uiso 1 1 calc R . .
C51 C 0.9840(7) 0.5969(7) 0.2503(7) 0.0355(17) Uani 1 1 d . . .
C52 C 1.0378(8) 0.5178(8) 0.1755(7) 0.0404(18) Uani 1 1 d . . .
H52 H 1.0011 0.5410 0.1181 0.049 Uiso 1 1 calc R . .
C53 C 1.1414(10) 0.4087(8) 0.1830(8) 0.052(2) Uani 1 1 d . . .
H53 H 1.1752 0.3583 0.1311 0.062 Uiso 1 1 calc R . .
C54 C 1.1952(9) 0.3733(9) 0.2647(8) 0.053(2) Uani 1 1 d . . .
H54 H 1.2658 0.2976 0.2709 0.064 Uiso 1 1 calc R . .
C55 C 1.1464(9) 0.4485(10) 0.3393(8) 0.056(3) Uani 1 1 d . . .
H55 H 1.1853 0.4250 0.3953 0.067 Uiso 1 1 calc R . .
C56 C 1.0409(8) 0.5579(9) 0.3320(8) 0.049(2) Uani 1 1 d . . .
H56 H 1.0070 0.6071 0.3849 0.059 Uiso 1 1 calc R . .
O61 O 0.0235(7) 0.8360(6) 0.6537(5) 0.0577(17) Uani 1 1 d . . .
C62 C 0.0205(10) 0.8231(10) 0.5547(9) 0.060(3) Uani 1 1 d . . .
H62A H 0.0038 0.9012 0.5027 0.072 Uiso 1 1 calc R . .
H62B H -0.0526 0.7956 0.5736 0.072 Uiso 1 1 calc R . .
C63 C 0.1537(11) 0.7328(10) 0.5005(9) 0.066(3) Uani 1 1 d . . .
H63A H 0.1900 0.7632 0.4196 0.079 Uiso 1 1 calc R . .
H63B H 0.1456 0.6561 0.5104 0.079 Uiso 1 1 calc R . .
C64 C 0.2421(9) 0.7171(9) 0.5618(9) 0.055(2) Uani 1 1 d . . .
H64A H 0.3099 0.6346 0.5671 0.066 Uiso 1 1 calc R . .
H64B H 0.2881 0.7750 0.5247 0.066 Uiso 1 1 calc R . .
C65 C 0.1411(9) 0.7424(9) 0.6754(9) 0.054(2) Uani 1 1 d . . .
H65A H 0.1216 0.6700 0.7230 0.064 Uiso 1 1 calc R . .
H65B H 0.1751 0.7686 0.7136 0.064 Uiso 1 1 calc R . .
O71 O 0.7552(6) 0.2415(6) 0.0008(6) 0.0566(17) Uani 1 1 d . . .
C72 C 0.6534(9) 0.3218(9) -0.0463(9) 0.057(2) Uani 1 1 d . . .
H72A H 0.6830 0.3154 -0.1252 0.068 Uiso 1 1 calc R . .
H72B H 0.6316 0.4054 -0.0433 0.068 Uiso 1 1 calc R . .
C73 C 0.5325(10) 0.2867(12) 0.0227(11) 0.070(3) Uani 1 1 d . . .
H73A H 0.4734 0.3315 0.0850 0.084 Uiso 1 1 calc R . .
H73B H 0.4801 0.3016 -0.0240 0.084 Uiso 1 1 calc R . .
C74 C 0.5924(15) 0.1566(14) 0.0651(13) 0.085(4) Uani 1 1 d . . .
H74A H 0.6065 0.1084 0.0145 0.102 Uiso 1 1 calc R . .
H74B H 0.5339 0.1328 0.1408 0.102 Uiso 1 1 calc R . .
C75 C 0.7226(14) 0.1403(12) 0.0680(12) 0.078(4) Uani 1 1 d . . .
H75A H 0.7155 0.1318 0.1458 0.093 Uiso 1 1 calc R . .
H75B H 0.7938 0.0669 0.0394 0.093 Uiso 1 1 calc R . .

loop_
_atom_site_aniso_label
_atom_site_aniso_U_11
_atom_site_aniso_U_22
_atom_site_aniso_U_33
_atom_site_aniso_U_23
_atom_site_aniso_U_13
_atom_site_aniso_U_12
Zn1 0.0229(5) 0.0516(5) 0.0330(4) -0.0267(4) -0.0019(4) -0.0089(4)
Br1 0.0407(5) 0.0517(4) 0.0330(4) -0.0234(3) -0.0035(3) -0.0122(4)
B1 0.024(4) 0.037(4) 0.030(4) -0.020(3) -0.003(3) -0.006(3)
B2 0.023(4) 0.035(4) 0.032(4) -0.017(3) -0.004(3) -0.009(3)
N1 0.022(3) 0.045(3) 0.031(3) -0.022(2) -0.001(3) -0.010(3)
C1 0.027(4) 0.057(5) 0.030(4) -0.018(3) -0.004(3) -0.013(3)
N11 0.022(3) 0.048(4) 0.041(4) -0.031(3) -0.007(3) -0.004(3)
N12 0.026(3) 0.043(4) 0.039(4) -0.029(3) -0.001(3) -0.004(3)
C13 0.029(4) 0.046(5) 0.045(5) -0.021(4) -0.009(4) -0.004(3)
C14 0.025(4) 0.056(5) 0.058(6) -0.030(5) -0.012(4) 0.000(4)
C15 0.030(4) 0.060(5) 0.055(5) -0.034(4) -0.014(4) -0.007(4)
N21 0.022(3) 0.051(4) 0.045(4) -0.034(3) -0.004(3) -0.005(3)
N22 0.030(3) 0.049(4) 0.039(4) -0.027(3) -0.004(3) -0.009(3)
C23 0.046(5) 0.053(5) 0.048(5) -0.028(4) -0.008(4) -0.021(4)
C24 0.048(5) 0.059(6) 0.057(6) -0.020(5) -0.017(4) -0.028(4)
C25 0.029(4) 0.073(6) 0.071(7) -0.046(5) 0.002(4) -0.022(4)
N31 0.026(3) 0.039(3) 0.034(3) -0.020(3) -0.002(3) -0.010(3)
N32 0.022(3) 0.043(4) 0.039(4) -0.025(3) -0.002(3) -0.006(3)
C33 0.028(4) 0.053(5) 0.039(5) -0.019(4) -0.004(3) -0.009(4)
C34 0.036(5) 0.058(5) 0.041(4) -0.012(4) -0.008(4) -0.014(4)
C35 0.041(4) 0.048(5) 0.029(4) -0.013(3) -0.010(3) -0.016(4)
C41 0.026(4) 0.044(4) 0.032(4) -0.019(3) -0.008(3) -0.010(3)
C42 0.032(4) 0.050(5) 0.039(4) -0.025(4) -0.008(3) -0.012(3)
C43 0.055(6) 0.045(5) 0.060(6) -0.029(4) -0.021(5) -0.010(4)
C44 0.069(6) 0.048(5) 0.057(6) -0.019(4) -0.020(5) -0.028(5)
C45 0.061(6) 0.078(7) 0.040(5) -0.005(4) -0.011(4) -0.048(5)
C46 0.032(4) 0.058(5) 0.041(5) -0.026(4) 0.000(4) -0.018(4)
C51 0.023(4) 0.044(4) 0.039(4) -0.022(3) -0.008(3) -0.003(3)
C52 0.034(4) 0.045(5) 0.039(5) -0.020(4) -0.011(4) -0.005(4)
C53 0.045(5) 0.048(5) 0.051(5) -0.028(4) -0.011(4) 0.000(4)
C54 0.037(5) 0.052(5) 0.050(5) -0.013(4) -0.011(4) -0.002(4)
C55 0.039(5) 0.074(6) 0.046(5) -0.022(5) -0.022(4) 0.001(5)
C56 0.025(4) 0.068(6) 0.048(5) -0.035(5) -0.013(4) 0.007(4)
O61 0.040(4) 0.066(4) 0.054(4) -0.036(3) -0.010(3) 0.002(3)
C62 0.048(5) 0.072(6) 0.056(6) -0.030(5) -0.012(4) -0.012(5)
C63 0.051(6) 0.078(7) 0.060(6) -0.035(5) -0.012(5) -0.007(5)
C64 0.032(4) 0.056(5) 0.066(6) -0.036(5) -0.003(4) -0.003(4)
C65 0.040(5) 0.056(5) 0.060(6) -0.027(5) -0.011(4) -0.007(4)
O71 0.032(3) 0.067(4) 0.068(4) -0.024(4) -0.011(3) -0.013(3)
C72 0.038(5) 0.061(6) 0.060(6) -0.016(4) -0.016(4) -0.006(4)
C73 0.038(5) 0.101(9) 0.079(8) -0.038(7) -0.017(5) -0.018(6)
C74 0.085(9) 0.104(10) 0.091(10) -0.015(8) -0.028(8) -0.057(8)
C75 0.076(8) 0.068(7) 0.084(9) -0.012(7) -0.030(7) -0.021(6)

loop_
_atom_type_symbol
_atom_type_description
_atom_type_scat_dispersion_real
_atom_type_scat_dispersion_imag
_atom_type_scat_source
C C 0.0033 0.0016 'International Tables Vol C Tables 4.2.6.8 and 6.1.1.4'
H H 0.0000 0.0000 'International Tables Vol C Tables 4.2.6.8 and 6.1.1.4'
B B 0.0013 0.0007 'International Tables Vol C Tables 4.2.6.8 and 6.1.1.4'
Br Br -0.2901 2.4595 'International Tables Vol C Tables 4.2.6.8 and 6.1.1.4'
N N 0.0061 0.0033 'International Tables Vol C Tables 4.2.6.8 and 6.1.1.4'
O O 0.0106 0.0060 'International Tables Vol C Tables 4.2.6.8 and 6.1.1.4'
Zn Zn 0.2839 1.4301 'International Tables Vol C Tables 4.2.6.8 and 6.1.1.4'

loop_
_geom_angle_atom_site_label_1
_geom_angle_atom_site_label_2
_geom_angle_atom_site_label_3
_geom_angle
_geom_angle_site_symmetry_1
_geom_angle_site_symmetry_3
_geom_angle_publ_flag
N12 Zn1 N22 127.2(3) . . ?
N12 Zn1 N1 86.9(2) . . ?
N22 Zn1 N1 88.1(3) . . ?
N12 Zn1 Br1 113.2(2) . . ?
N22 Zn1 Br1 115.4(2) . . ?
N1 Zn1 Br1 117.68(17) . . ?
N1 B1 N11 110.1(6) . . ?
N1 B1 N31 99.5(6) . . ?
N11 B1 N31 107.9(7) . . ?
N1 B1 C41 118.3(7) . . ?
N11 B1 C41 109.8(6) . . ?
N31 B1 C41 110.5(6) . . ?
N1 B2 N32 100.8(6) . . ?
N1 B2 N21 110.9(6) . . ?
N32 B2 N21 106.4(6) . . ?
N1 B2 C51 117.7(7) . . ?
N32 B2 C51 111.7(6) . . ?
N21 B2 C51 108.6(6) . . ?
C1 N1 B1 112.0(6) . . ?
C1 N1 B2 115.0(6) . . ?
B1 N1 B2 111.9(5) . . ?
C1 N1 Zn1 104.0(4) . . ?
B1 N1 Zn1 106.9(4) . . ?
B2 N1 Zn1 106.2(4) . . ?
N1 C1 H1A 109.5 . . ?
N1 C1 H1B 109.5 . . ?
H1A C1 H1B 109.5 . . ?
N1 C1 H1C 109.5 . . ?
H1A C1 H1C 109.5 . . ?
H1B C1 H1C 109.5 . . ?
C15 N11 N12 109.7(6) . . ?
C15 N11 B1 129.5(6) . . ?
N12 N11 B1 120.8(6) . . ?
C13 N12 N11 106.3(7) . . ?
C13 N12 Zn1 139.3(6) . . ?
N11 N12 Zn1 113.4(5) . . ?
N12 C13 C14 110.7(7) . . ?
N12 C13 H13 124.7 . . ?
C14 C13 H13 124.7 . . ?
C13 C14 C15 105.5(8) . . ?
C13 C14 H14 127.3 . . ?
C15 C14 H14 127.3 . . ?
N11 C15 C14 107.9(7) . . ?
N11 C15 H15 126.1 . . ?
C14 C15 H15 126.1 . . ?
C25 N21 N22 108.4(7) . . ?
C25 N21 B2 130.4(6) . . ?
N22 N21 B2 121.0(6) . . ?
C23 N22 N21 106.5(7) . . ?
C23 N22 Zn1 140.3(6) . . ?
N21 N22 Zn1 112.5(5) . . ?
N22 C23 C24 110.5(7) . . ?
N22 C23 H23 124.7 . . ?
C24 C23 H23 124.7 . . ?
C23 C24 C25 104.8(8) . . ?
C23 C24 H24 127.6 . . ?
C25 C24 H24 127.6 . . ?
N21 C25 C24 109.8(8) . . ?
N21 C25 H25 125.1 . . ?
C24 C25 H25 125.1 . . ?
C35 N31 N32 108.1(7) . . ?
C35 N31 B1 138.1(7) . . ?
N32 N31 B1 112.7(7) . . ?
C33 N32 N31 109.3(7) . . ?
C33 N32 B2 137.7(7) . . ?
N31 N32 B2 113.0(6) . . ?
N32 C33 C34 108.4(8) . . ?
N32 C33 H33 125.8 . . ?
C34 C33 H33 125.8 . . ?
C33 C34 C35 105.5(7) . . ?
C33 C34 H34 127.3 . . ?
C35 C34 H34 127.3 . . ?
N31 C35 C34 108.7(8) . . ?
N31 C35 H35 125.7 . . ?
C34 C35 H35 125.7 . . ?
C42 C41 C46 116.5(7) . . ?
C42 C41 B1 121.4(7) . . ?
C46 C41 B1 122.0(7) . . ?
C41 C42 C43 121.0(8) . . ?
C41 C42 H42 119.5 . . ?
C43 C42 H42 119.5 . . ?
C44 C43 C42 120.6(8) . . ?
C44 C43 H43 119.7 . . ?
C42 C43 H43 119.7 . . ?
C45 C44 C43 120.1(8) . . ?
C45 C44 H44 120.0 . . ?
C43 C44 H44 120.0 . . ?
C44 C45 C46 119.1(8) . . ?
C44 C45 H45 120.4 . . ?
C46 C45 H45 120.4 . . ?
C45 C46 C41 122.7(8) . . ?
C45 C46 H46 118.7 . . ?
C41 C46 H46 118.7 . . ?
C56 C51 C52 116.0(7) . . ?
C56 C51 B2 121.8(7) . . ?
C52 C51 B2 122.1(7) . . ?
C53 C52 C51 122.4(8) . . ?
C53 C52 H52 118.8 . . ?
C51 C52 H52 118.8 . . ?
C54 C53 C52 119.9(8) . . ?
C54 C53 H53 120.0 . . ?
C52 C53 H53 120.0 . . ?
C53 C54 C55 119.7(9) . . ?
C53 C54 H54 120.2 . . ?
C55 C54 H54 120.2 . . ?
C56 C55 C54 120.1(9) . . ?
C56 C55 H55 120.0 . . ?
C54 C55 H55 120.0 . . ?
C51 C56 C55 121.9(8) . . ?
C51 C56 H56 119.0 . . ?
C55 C56 H56 119.0 . . ?
C62 O61 C65 107.7(7) . . ?
O61 C62 C63 108.4(8) . . ?
O61 C62 H62A 110.0 . . ?
C63 C62 H62A 110.0 . . ?
O61 C62 H62B 110.0 . . ?
C63 C62 H62B 110.0 . . ?
H62A C62 H62B 108.4 . . ?
C62 C63 C64 103.6(8) . . ?
C62 C63 H63A 111.0 . . ?
C64 C63 H63A 111.0 . . ?
C62 C63 H63B 111.0 . . ?
C64 C63 H63B 111.0 . . ?
H63A C63 H63B 109.0 . . ?
C65 C64 C63 101.9(8) . . ?
C65 C64 H64A 111.4 . . ?
C63 C64 H64A 111.4 . . ?
C65 C64 H64B 111.4 . . ?
C63 C64 H64B 111.4 . . ?
H64A C64 H64B 109.3 . . ?
O61 C65 C64 105.1(8) . . ?
O61 C65 H65A 110.7 . . ?
C64 C65 H65A 110.7 . . ?
O61 C65 H65B 110.7 . . ?
C64 C65 H65B 110.7 . . ?
H65A C65 H65B 108.8 . . ?
C75 O71 C72 109.1(8) . . ?
O71 C72 C73 106.4(9) . . ?
O71 C72 H72A 110.4 . . ?
C73 C72 H72A 110.4 . . ?
O71 C72 H72B 110.4 . . ?
C73 C72 H72B 110.4 . . ?
H72A C72 H72B 108.6 . . ?
C74 C73 C72 103.3(9) . . ?
C74 C73 H73A 111.1 . . ?
C72 C73 H73A 111.1 . . ?
C74 C73 H73B 111.1 . . ?
C72 C73 H73B 111.1 . . ?
H73A C73 H73B 109.1 . . ?
C73 C74 C75 104.3(11) . . ?
C73 C74 H74A 110.9 . . ?
C75 C74 H74A 110.9 . . ?
C73 C74 H74B 110.9 . . ?
C75 C74 H74B 110.9 . . ?
H74A C74 H74B 108.9 . . ?
O71 C75 C74 108.6(11) . . ?
O71 C75 H75A 110.0 . . ?
C74 C75 H75A 110.0 . . ?
O71 C75 H75B 110.0 . . ?
C74 C75 H75B 110.0 . . ?
H75A C75 H75B 108.4 . . ?

loop_
_geom_bond_atom_site_label_1
_geom_bond_atom_site_label_2
_geom_bond_distance
_geom_bond_site_symmetry_2
_geom_bond_publ_flag
Zn1 N12 1.964(7) . ?
Zn1 N22 1.980(7) . ?
Zn1 N1 2.162(6) . ?
Zn1 Br1 2.3705(13) . ?
B1 N1 1.551(11) . ?
B1 N11 1.571(10) . ?
B1 N31 1.599(11) . ?
B1 C41 1.621(11) . ?
B2 N1 1.565(10) . ?
B2 N32 1.566(12) . ?
B2 N21 1.587(10) . ?
B2 C51 1.597(11) . ?
N1 C1 1.499(11) . ?
C1 H1A 0.9800 . ?
C1 H1B 0.9800 . ?
C1 H1C 0.9800 . ?
N11 C15 1.339(11) . ?
N11 N12 1.370(8) . ?
N12 C13 1.330(11) . ?
C13 C14 1.375(13) . ?
C13 H13 0.9500 . ?
C14 C15 1.382(12) . ?
C14 H14 0.9500 . ?
C15 H15 0.9500 . ?
N21 C25 1.349(11) . ?
N21 N22 1.375(9) . ?
N22 C23 1.371(11) . ?
C23 C24 1.373(13) . ?
C23 H23 0.9500 . ?
C24 C25 1.392(13) . ?
C24 H24 0.9500 . ?
C25 H25 0.9500 . ?
N31 C35 1.339(11) . ?
N31 N32 1.348(9) . ?
N32 C33 1.344(11) . ?
C33 C34 1.375(13) . ?
C33 H33 0.9500 . ?
C34 C35 1.399(12) . ?
C34 H34 0.9500 . ?
C35 H35 0.9500 . ?
C41 C42 1.408(10) . ?
C41 C46 1.414(11) . ?
C42 C43 1.418(12) . ?
C42 H42 0.9500 . ?
C43 C44 1.388(14) . ?
C43 H43 0.9500 . ?
C44 C45 1.388(14) . ?
C44 H44 0.9500 . ?
C45 C46 1.410(13) . ?
C45 H45 0.9500 . ?
C46 H46 0.9500 . ?
C51 C56 1.377(12) . ?
C51 C52 1.418(11) . ?
C52 C53 1.377(12) . ?
C52 H52 0.9500 . ?
C53 C54 1.361(14) . ?
C53 H53 0.9500 . ?
C54 C55 1.391(14) . ?
C54 H54 0.9500 . ?
C55 C56 1.390(13) . ?
C55 H55 0.9500 . ?
C56 H56 0.9500 . ?
O61 C62 1.427(12) . ?
O61 C65 1.430(12) . ?
C62 C63 1.506(13) . ?
C62 H62A 0.9900 . ?
C62 H62B 0.9900 . ?
C63 C64 1.519(15) . ?
C63 H63A 0.9900 . ?
C63 H63B 0.9900 . ?
C64 C65 1.512(13) . ?
C64 H64A 0.9900 . ?
C64 H64B 0.9900 . ?
C65 H65A 0.9900 . ?
C65 H65B 0.9900 . ?
O71 C75 1.411(15) . ?
O71 C72 1.415(12) . ?
C72 C73 1.512(15) . ?
C72 H72A 0.9900 . ?
C72 H72B 0.9900 . ?
C73 C74 1.48(2) . ?
C73 H73A 0.9900 . ?
C73 H73B 0.9900 . ?
C74 C75 1.488(18) . ?
C74 H74A 0.9900 . ?
C74 H74B 0.9900 . ?
C75 H75A 0.9900 . ?
C75 H75B 0.9900 . ?

loop_
_geom_torsion_atom_site_label_1
_geom_torsion_atom_site_label_2
_geom_torsion_atom_site_label_3
_geom_torsion_atom_site_label_4
_geom_torsion
_geom_torsion_site_symmetry_1
_geom_torsion_site_symmetry_2
_geom_torsion_site_symmetry_3
_geom_torsion_site_symmetry_4
_geom_torsion_publ_flag
N11 B1 N1 C1 101.5(7) . . . . ?
N31 B1 N1 C1 -145.4(5) . . . . ?
C41 B1 N1 C1 -25.9(9) . . . . ?
N11 B1 N1 B2 -127.7(7) . . . . ?
N31 B1 N1 B2 -14.6(7) . . . . ?
C41 B1 N1 B2 105.0(8) . . . . ?
N11 B1 N1 Zn1 -11.8(7) . . . . ?
N31 B1 N1 Zn1 101.4(5) . . . . ?
C41 B1 N1 Zn1 -139.1(5) . . . . ?
N32 B2 N1 C1 140.6(6) . . . . ?
N21 B2 N1 C1 -106.9(7) . . . . ?
C51 B2 N1 C1 18.9(9) . . . . ?
N32 B2 N1 B1 11.3(7) . . . . ?
N21 B2 N1 B1 123.8(7) . . . . ?
C51 B2 N1 B1 -110.4(8) . . . . ?
N32 B2 N1 Zn1 -105.0(5) . . . . ?
N21 B2 N1 Zn1 7.5(7) . . . . ?
C51 B2 N1 Zn1 133.3(6) . . . . ?
N12 Zn1 N1 C1 -112.9(5) . . . . ?
N22 Zn1 N1 C1 119.7(5) . . . . ?
Br1 Zn1 N1 C1 1.8(5) . . . . ?
N12 Zn1 N1 B1 5.8(5) . . . . ?
N22 Zn1 N1 B1 -121.6(5) . . . . ?
Br1 Zn1 N1 B1 120.4(4) . . . . ?
N12 Zn1 N1 B2 125.5(5) . . . . ?
N22 Zn1 N1 B2 -2.0(5) . . . . ?
Br1 Zn1 N1 B2 -119.9(4) . . . . ?
N1 B1 N11 C15 -166.9(8) . . . . ?
N31 B1 N11 C15 85.4(10) . . . . ?
C41 B1 N11 C15 -35.0(12) . . . . ?
N1 B1 N11 N12 16.0(10) . . . . ?
N31 B1 N11 N12 -91.6(8) . . . . ?
C41 B1 N11 N12 147.9(7) . . . . ?
C15 N11 N12 C13 0.3(10) . . . . ?
B1 N11 N12 C13 177.9(7) . . . . ?
C15 N11 N12 Zn1 171.2(6) . . . . ?
B1 N11 N12 Zn1 -11.2(9) . . . . ?
N22 Zn1 N12 C13 -105.6(10) . . . . ?
N1 Zn1 N12 C13 169.1(10) . . . . ?
Br1 Zn1 N12 C13 50.2(10) . . . . ?
N22 Zn1 N12 N11 87.9(6) . . . . ?
N1 Zn1 N12 N11 2.5(6) . . . . ?
Br1 Zn1 N12 N11 -116.4(5) . . . . ?
N11 N12 C13 C14 -0.9(10) . . . . ?
Zn1 N12 C13 C14 -168.0(8) . . . . ?
N12 C13 C14 C15 1.1(11) . . . . ?
N12 N11 C15 C14 0.4(11) . . . . ?
B1 N11 C15 C14 -177.0(8) . . . . ?
C13 C14 C15 N11 -0.9(11) . . . . ?
N1 B2 N21 C25 173.6(9) . . . . ?
N32 B2 N21 C25 -77.6(11) . . . . ?
C51 B2 N21 C25 42.9(13) . . . . ?
N1 B2 N21 N22 -13.0(10) . . . . ?
N32 B2 N21 N22 95.8(8) . . . . ?
C51 B2 N21 N22 -143.8(7) . . . . ?
C25 N21 N22 C23 -1.6(11) . . . . ?
B2 N21 N22 C23 -176.3(8) . . . . ?
C25 N21 N22 Zn1 -174.0(7) . . . . ?
B2 N21 N22 Zn1 11.3(9) . . . . ?
N12 Zn1 N22 C23 101.9(10) . . . . ?
N1 Zn1 N22 C23 -173.4(11) . . . . ?
Br1 Zn1 N22 C23 -53.5(11) . . . . ?
N12 Zn1 N22 N21 -89.6(6) . . . . ?
N1 Zn1 N22 N21 -4.8(6) . . . . ?
Br1 Zn1 N22 N21 115.1(5) . . . . ?
N21 N22 C23 C24 1.4(11) . . . . ?
Zn1 N22 C23 C24 170.4(8) . . . . ?
N22 C23 C24 C25 -0.7(12) . . . . ?
N22 N21 C25 C24 1.2(12) . . . . ?
B2 N21 C25 C24 175.2(9) . . . . ?
C23 C24 C25 N21 -0.3(12) . . . . ?
N1 B1 N31 C35 179.3(8) . . . . ?
N11 B1 N31 C35 -65.8(11) . . . . ?
C41 B1 N31 C35 54.2(12) . . . . ?
N1 B1 N31 N32 13.1(8) . . . . ?
N11 B1 N31 N32 128.0(7) . . . . ?
C41 B1 N31 N32 -112.0(7) . . . . ?
C35 N31 N32 C33 0.4(9) . . . . ?
B1 N31 N32 C33 170.7(6) . . . . ?
C35 N31 N32 B2 -177.3(6) . . . . ?
B1 N31 N32 B2 -7.0(9) . . . . ?
N1 B2 N32 C33 -179.3(9) . . . . ?
N21 B2 N32 C33 64.9(11) . . . . ?
C51 B2 N32 C33 -53.5(12) . . . . ?
N1 B2 N32 N31 -2.5(8) . . . . ?
N21 B2 N32 N31 -118.3(7) . . . . ?
C51 B2 N32 N31 123.3(7) . . . . ?
N31 N32 C33 C34 0.3(10) . . . . ?
B2 N32 C33 C34 177.2(8) . . . . ?
N32 C33 C34 C35 -0.8(10) . . . . ?
N32 N31 C35 C34 -0.9(9) . . . . ?
B1 N31 C35 C34 -167.5(8) . . . . ?
C33 C34 C35 N31 1.0(10) . . . . ?
N1 B1 C41 C42 -90.8(9) . . . . ?
N11 B1 C41 C42 141.8(7) . . . . ?
N31 B1 C41 C42 22.9(10) . . . . ?
N1 B1 C41 C46 87.0(9) . . . . ?
N11 B1 C41 C46 -40.5(11) . . . . ?
N31 B1 C41 C46 -159.4(7) . . . . ?
C46 C41 C42 C43 -0.1(12) . . . . ?
B1 C41 C42 C43 177.8(8) . . . . ?
C41 C42 C43 C44 -0.1(14) . . . . ?
C42 C43 C44 C45 0.7(15) . . . . ?
C43 C44 C45 C46 -1.1(15) . . . . ?
C44 C45 C46 C41 0.9(15) . . . . ?
C42 C41 C46 C45 -0.3(13) . . . . ?
B1 C41 C46 C45 -178.2(9) . . . . ?
N1 B2 C51 C56 -89.7(10) . . . . ?
N32 B2 C51 C56 154.4(8) . . . . ?
N21 B2 C51 C56 37.2(11) . . . . ?
N1 B2 C51 C52 88.8(10) . . . . ?
N32 B2 C51 C52 -27.1(11) . . . . ?
N21 B2 C51 C52 -144.2(8) . . . . ?
C56 C51 C52 C53 -0.5(14) . . . . ?
B2 C51 C52 C53 -179.1(9) . . . . ?
C51 C52 C53 C54 0.3(15) . . . . ?
C52 C53 C54 C55 -0.9(16) . . . . ?
C53 C54 C55 C56 1.6(16) . . . . ?
C52 C51 C56 C55 1.2(14) . . . . ?
B2 C51 C56 C55 179.8(9) . . . . ?
C54 C55 C56 C51 -1.8(17) . . . . ?
C65 O61 C62 C63 -10.9(12) . . . . ?
O61 C62 C63 C64 -12.4(12) . . . . ?
C62 C63 C64 C65 29.2(11) . . . . ?
C62 O61 C65 C64 30.1(11) . . . . ?
C63 C64 C65 O61 -36.8(10) . . . . ?
C75 O71 C72 C73 17.9(12) . . . . ?
O71 C72 C73 C74 -27.9(12) . . . . ?
C72 C73 C74 C75 26.8(14) . . . . ?
C72 O71 C75 C74 -0.5(15) . . . . ?
C73 C74 C75 O71 -17.2(16) . . . . ?
